data_7156813
loop_
_publ_author_name
'Kirschner, Sven'
'Bao, Song-Song'
'Fengel, Melina K.'
'Bolte, Michael'
'Lerner, Hans-Wolfram'
'Wagner, Matthias'

_publ_section_title
;
 Aryl-aryl coupling in a polycyclic aromatic hydrocarbon with embedded
 tetracoordinate boron centre.
;
_journal_issue 20
_journal_name_full 'Organic &amp; biomolecular chemistry'
_journal_page_first 5060
_journal_page_last 5065
_journal_paper_doi 10.1039/c9ob00618d
_journal_volume 17
_journal_year 2019
_chemical_formula_moiety 'C39 H41 B2, C16 H32 Li O4, C6 H6'
_chemical_formula_sum 'C61 H79 B2 Li O4'
_chemical_formula_weight 904.80
_space_group_crystal_system orthorhombic
_space_group_IT_number 61
_space_group_name_Hall '-P 2ac 2ab'
_space_group_name_H-M_alt 'P b c a'
_symmetry_space_group_name_Hall '-P 2ac 2ab'
_symmetry_space_group_name_H-M 'P b c a'
_atom_sites_solution_hydrogens geom
_audit_creation_method SHELXL-2016/6
_audit_update_record
;
2019-03-15 deposited with the CCDC.    2019-04-29 downloaded from the CCDC.
;
_cell_angle_alpha 90
_cell_angle_beta 90
_cell_angle_gamma 90
_cell_formula_units_Z 8
_cell_length_a 15.5752(5)
_cell_length_b 15.9896(8)
_cell_length_c 43.3052(15)
_cell_measurement_reflns_used 26763
_cell_measurement_temperature 173(2)
_cell_measurement_theta_max 25.45
_cell_measurement_theta_min 1.82
_cell_volume 10784.8(7)
_computing_cell_refinement 'X-Area (Stoe & Cie, 2001)'
_computing_data_collection 'X-Area (Stoe & Cie, 2001)'
_computing_data_reduction 'X-Area (Stoe & Cie, 2001)'
_computing_molecular_graphics 'XP in SHELXTL-Plus (Sheldrick, 2008)'
_computing_structure_refinement 'SHELXL-2016/6 (Sheldrick, 2016)'
_diffrn_ambient_temperature 173(2)
_diffrn_measured_fraction_theta_full 0.999
_diffrn_measured_fraction_theta_max 0.994
_diffrn_measurement_device_type 'STOE IPDS II two-circle-diffractometer'
_diffrn_measurement_method \w
_diffrn_radiation_type MoK\a
_diffrn_radiation_wavelength 0.71073
_diffrn_reflns_av_R_equivalents 0.1223
_diffrn_reflns_av_unetI/netI 0.0798
_diffrn_reflns_Laue_measured_fraction_full 0.999
_diffrn_reflns_Laue_measured_fraction_max 0.994
_diffrn_reflns_limit_h_max 18
_diffrn_reflns_limit_h_min -18
_diffrn_reflns_limit_k_max 15
_diffrn_reflns_limit_k_min -19
_diffrn_reflns_limit_l_max 51
_diffrn_reflns_limit_l_min -51
_diffrn_reflns_number 79927
_diffrn_reflns_point_group_measured_fraction_full 0.999
_diffrn_reflns_point_group_measured_fraction_max 0.994
_diffrn_reflns_theta_full 25.000
_diffrn_reflns_theta_max 25.075
_diffrn_reflns_theta_min 1.881
_diffrn_source 'Genix 3D I\mS microfocus X-ray source'
_exptl_absorpt_coefficient_mu 0.066
_exptl_absorpt_correction_T_max 1.000
_exptl_absorpt_correction_T_min 0.769
_exptl_absorpt_correction_type multi-scan
_exptl_absorpt_process_details 'X-Area (Stoe & Cie, 2001)'
_exptl_crystal_colour colourless
_exptl_crystal_density_diffrn 1.114
_exptl_crystal_description plate
_exptl_crystal_F_000 3920
_exptl_crystal_size_max 0.320
_exptl_crystal_size_mid 0.190
_exptl_crystal_size_min 0.100
_refine_diff_density_max 0.370
_refine_diff_density_min -0.344
_refine_diff_density_rms 0.044
_refine_ls_extinction_method none
_refine_ls_goodness_of_fit_ref 1.049
_refine_ls_hydrogen_treatment constr
_refine_ls_matrix_type full
_refine_ls_number_parameters 632
_refine_ls_number_reflns 9518
_refine_ls_number_restraints 42
_refine_ls_restrained_S_all 1.056
_refine_ls_R_factor_all 0.1445
_refine_ls_R_factor_gt 0.0788
_refine_ls_shift/su_max 0.000
_refine_ls_shift/su_mean 0.000
_refine_ls_structure_factor_coef Fsqd
_refine_ls_weighting_details 'w=1/[\s^2^(Fo^2^)+(0.0817P)^2^] where P=(Fo^2^+2Fc^2^)/3'
_refine_ls_weighting_scheme calc
_refine_ls_wR_factor_gt 0.1614
_refine_ls_wR_factor_ref 0.1864
_reflns_Friedel_coverage 0.000
_reflns_number_gt 5498
_reflns_number_total 9518
_reflns_threshold_expression 'I > 2\s(I)'
_cod_data_source_file c9ob00618d2.cif
_cod_data_source_block wa2510
_cod_depositor_comments 'Adding full bibliography for 7156813--7156816.cif.'
_cod_database_code 7156813
_shelx_shelxl_version_number 2016/6
_shelx_space_group_comment
; 
The symmetry employed for this shelxl refinement is uniquely defined 
by the following loop, which should always be used as a source of 
symmetry information in preference to the above space-group names. 
They are only intended as comments. 
;
_shelx_estimated_absorpt_t_min 0.979
_shelx_estimated_absorpt_t_max 0.993

loop_
_space_group_symop_operation_xyz
'x, y, z'
'-x+1/2, -y, z+1/2'
'-x, y+1/2, -z+1/2'
'x+1/2, -y+1/2, -z'
'-x, -y, -z'
'x-1/2, y, -z-1/2'
'x, -y-1/2, z-1/2'
'-x-1/2, y-1/2, z'

loop_
_atom_site_label
_atom_site_type_symbol
_atom_site_fract_x
_atom_site_fract_y
_atom_site_fract_z
_atom_site_U_iso_or_equiv
_atom_site_adp_type
_atom_site_occupancy
_atom_site_site_symmetry_order
_atom_site_calc_flag
_atom_site_refinement_flags_posn
_atom_site_refinement_flags_adp
_atom_site_refinement_flags_occupancy
_atom_site_disorder_assembly
_atom_site_disorder_group
B1 B 0.4916(2) 0.3222(2) 0.56957(8) 0.0320(8) Uani 1 1 d . . . . .
B2 B 0.5060(2) 0.3177(2) 0.64195(7) 0.0305(8) Uani 1 1 d . . . . .
C1 C 0.55112(19) 0.2583(2) 0.58541(7) 0.0329(7) Uani 1 1 d . . . . .
C2 C 0.55927(18) 0.2548(2) 0.61827(7) 0.0311(7) Uani 1 1 d . . . . .
C3 C 0.6182(2) 0.1957(2) 0.62949(8) 0.0398(8) Uani 1 1 d . . . . .
H3 H 0.627350 0.192883 0.651157 0.048 Uiso 1 1 calc R U . . .
C4 C 0.6635(2) 0.1414(2) 0.61080(9) 0.0516(10) Uani 1 1 d . . . . .
H4 H 0.702373 0.102610 0.619780 0.062 Uiso 1 1 calc R U . . .
C5 C 0.6526(2) 0.1430(2) 0.57901(8) 0.0534(10) Uani 1 1 d . . . . .
H5 H 0.682309 0.104741 0.566057 0.064 Uiso 1 1 calc R U . . .
C6 C 0.5974(2) 0.2017(2) 0.56675(8) 0.0444(8) Uani 1 1 d . . . . .
H6 H 0.590231 0.204084 0.544978 0.053 Uiso 1 1 calc R U . . .
C11 C 0.44184(18) 0.38654(19) 0.58932(6) 0.0280(7) Uani 1 1 d . . . . .
C12 C 0.44986(17) 0.38766(19) 0.62214(7) 0.0293(7) Uani 1 1 d . . . . .
C13 C 0.4036(2) 0.4511(2) 0.63729(7) 0.0403(8) Uani 1 1 d . . . . .
H13 H 0.405434 0.453099 0.659204 0.048 Uiso 1 1 calc R U . . .
C14 C 0.3555(2) 0.5108(2) 0.62192(8) 0.0449(9) Uani 1 1 d . . . . .
H14 H 0.327232 0.553315 0.633379 0.054 Uiso 1 1 calc R U . . .
C15 C 0.3481(2) 0.5094(2) 0.59026(8) 0.0412(8) Uani 1 1 d . . . . .
H15 H 0.314378 0.549654 0.579641 0.049 Uiso 1 1 calc R U . . .
C16 C 0.39123(19) 0.4475(2) 0.57453(7) 0.0370(8) Uani 1 1 d . . . . .
H16 H 0.386639 0.445846 0.552667 0.044 Uiso 1 1 calc R U . . .
C21 C 0.4813(2) 0.3267(2) 0.53276(7) 0.0351(7) Uani 1 1 d . . . . .
C22 C 0.5395(2) 0.3726(2) 0.51466(7) 0.0415(8) Uani 1 1 d . . . . .
C23 C 0.5240(2) 0.3836(2) 0.48325(8) 0.0505(9) Uani 1 1 d . . . . .
H23 H 0.564071 0.414577 0.471315 0.061 Uiso 1 1 calc R U . . .
C24 C 0.4518(2) 0.3505(2) 0.46876(7) 0.0484(9) Uani 1 1 d . . . . .
C25 C 0.3964(2) 0.3032(2) 0.48664(7) 0.0454(9) Uani 1 1 d . . . . .
H25 H 0.347688 0.278168 0.477170 0.054 Uiso 1 1 calc R U . . .
C26 C 0.4100(2) 0.2912(2) 0.51806(7) 0.0381(8) Uani 1 1 d . . . . .
C27 C 0.6179(2) 0.4118(3) 0.52903(9) 0.0634(12) Uani 1 1 d . . . . .
H27A H 0.660186 0.368212 0.533682 0.095 Uiso 1 1 calc R U . . .
H27B H 0.601602 0.440487 0.548157 0.095 Uiso 1 1 calc R U . . .
H27C H 0.642941 0.452270 0.514606 0.095 Uiso 1 1 calc R U . . .
C28 C 0.4326(3) 0.3681(3) 0.43519(8) 0.0683(12) Uani 1 1 d . . . . .
H28A H 0.435351 0.315783 0.423419 0.102 Uiso 1 1 calc R U . . .
H28B H 0.475013 0.407593 0.427031 0.102 Uiso 1 1 calc R U . . .
H28C H 0.375007 0.392213 0.433331 0.102 Uiso 1 1 calc R U . . .
C29 C 0.3461(3) 0.2407(3) 0.53635(9) 0.0609(11) Uani 1 1 d . . . . .
H29A H 0.376486 0.198007 0.548363 0.091 Uiso 1 1 calc R U . . .
H29B H 0.305663 0.213524 0.522210 0.091 Uiso 1 1 calc R U . . .
H29C H 0.314572 0.277693 0.550388 0.091 Uiso 1 1 calc R U . . .
C31 C 0.58608(18) 0.35858(19) 0.66351(6) 0.0296(7) Uani 1 1 d . . . . .
C32 C 0.63257(18) 0.4301(2) 0.65357(7) 0.0312(7) Uani 1 1 d . . . . .
C33 C 0.69936(18) 0.4633(2) 0.67126(7) 0.0357(7) Uani 1 1 d . . . . .
H33 H 0.727862 0.511978 0.663947 0.043 Uiso 1 1 calc R U . . .
C34 C 0.72581(19) 0.4288(2) 0.69885(7) 0.0359(8) Uani 1 1 d . . . . .
C35 C 0.68449(19) 0.3564(2) 0.70782(7) 0.0361(8) Uani 1 1 d . . . . .
H35 H 0.702486 0.329768 0.726334 0.043 Uiso 1 1 calc R U . . .
C36 C 0.61744(18) 0.3202(2) 0.69098(7) 0.0334(7) Uani 1 1 d . . . . .
C37 C 0.6152(2) 0.4736(2) 0.62310(7) 0.0386(8) Uani 1 1 d . . . . .
H37A H 0.559952 0.502816 0.624210 0.058 Uiso 1 1 calc R U . . .
H37B H 0.613301 0.432028 0.606480 0.058 Uiso 1 1 calc R U . . .
H37C H 0.660992 0.514022 0.618925 0.058 Uiso 1 1 calc R U . . .
C38 C 0.7979(2) 0.4666(3) 0.71757(8) 0.0490(9) Uani 1 1 d . . . . .
H38A H 0.850907 0.435061 0.713893 0.074 Uiso 1 1 calc R U . . .
H38B H 0.783315 0.464197 0.739563 0.074 Uiso 1 1 calc R U . . .
H38C H 0.806310 0.524973 0.711391 0.074 Uiso 1 1 calc R U . . .
C39 C 0.5834(2) 0.2394(2) 0.70473(8) 0.0438(8) Uani 1 1 d . . . . .
H39A H 0.631654 0.203080 0.710300 0.066 Uiso 1 1 calc R U . . .
H39B H 0.547060 0.210969 0.689528 0.066 Uiso 1 1 calc R U . . .
H39C H 0.549534 0.252004 0.723222 0.066 Uiso 1 1 calc R U . . .
C41 C 0.42641(18) 0.27137(19) 0.66276(6) 0.0297(7) Uani 1 1 d . . . . .
C42 C 0.38017(18) 0.2010(2) 0.65190(7) 0.0338(7) Uani 1 1 d . . . . .
C43 C 0.31154(19) 0.1668(2) 0.66854(8) 0.0392(8) Uani 1 1 d . . . . .
H43 H 0.283722 0.118599 0.660520 0.047 Uiso 1 1 calc R U . . .
C44 C 0.28253(19) 0.1998(2) 0.69596(8) 0.0410(8) Uani 1 1 d . . . . .
C45 C 0.3250(2) 0.2694(2) 0.70654(7) 0.0407(8) Uani 1 1 d . . . . .
H45 H 0.305942 0.294367 0.725228 0.049 Uiso 1 1 calc R U . . .
C46 C 0.39499(19) 0.3054(2) 0.69111(7) 0.0340(7) Uani 1 1 d . . . . .
C47 C 0.3991(2) 0.1583(2) 0.62119(7) 0.0430(8) Uani 1 1 d . . . . .
H47A H 0.355756 0.115105 0.617293 0.064 Uiso 1 1 calc R U . . .
H47B H 0.456096 0.132526 0.621973 0.064 Uiso 1 1 calc R U . . .
H47C H 0.397453 0.199828 0.604558 0.064 Uiso 1 1 calc R U . . .
C48 C 0.2069(2) 0.1621(3) 0.71327(9) 0.0598(11) Uani 1 1 d . . . . .
H48A H 0.221644 0.156267 0.735166 0.090 Uiso 1 1 calc R U . . .
H48B H 0.193541 0.106936 0.704642 0.090 Uiso 1 1 calc R U . . .
H48C H 0.156838 0.198738 0.711157 0.090 Uiso 1 1 calc R U . . .
C49 C 0.4303(2) 0.3814(2) 0.70777(7) 0.0446(9) Uani 1 1 d . . . . .
H49A H 0.384420 0.422592 0.710619 0.067 Uiso 1 1 calc R U . . .
H49B H 0.476647 0.406221 0.695491 0.067 Uiso 1 1 calc R U . . .
H49C H 0.452804 0.364535 0.727975 0.067 Uiso 1 1 calc R U . . .
Li1 Li 0.5068(4) 0.6748(4) 0.15712(13) 0.0469(14) Uani 1 1 d . . . . .
O51 O 0.59876(17) 0.64852(19) 0.12967(7) 0.0656(8) Uani 1 1 d . . . . .
C52 C 0.5940(4) 0.5846(4) 0.10692(13) 0.1006(18) Uani 1 1 d . . . . .
H52A H 0.542061 0.592167 0.094056 0.121 Uiso 0.63(3) 1 calc R U P A 1
H52B H 0.591026 0.529023 0.116916 0.121 Uiso 0.63(3) 1 calc R U P A 1
H52C H 0.533764 0.572553 0.101189 0.121 Uiso 0.37(3) 1 calc R U P A 2
H52D H 0.621728 0.532472 0.114174 0.121 Uiso 0.37(3) 1 calc R U P A 2
C53 C 0.6729(8) 0.5906(11) 0.0873(4) 0.075(4) Uani 0.63(3) 1 d . . P A 1
H53A H 0.658085 0.585735 0.065164 0.090 Uiso 0.63(3) 1 calc R U P A 1
H53B H 0.714149 0.545800 0.092690 0.090 Uiso 0.63(3) 1 calc R U P A 1
C53' C 0.6432(19) 0.6229(18) 0.0800(4) 0.083(6) Uani 0.37(3) 1 d . . P A 2
H53C H 0.669109 0.578687 0.066955 0.099 Uiso 0.37(3) 1 calc R U P A 2
H53D H 0.604600 0.657343 0.066976 0.099 Uiso 0.37(3) 1 calc R U P A 2
C54 C 0.7105(3) 0.6753(4) 0.09416(12) 0.0824(14) Uani 1 1 d . . . . .
H54A H 0.774008 0.672880 0.094457 0.099 Uiso 0.63(3) 1 calc R U P A 1
H54B H 0.692078 0.716815 0.078559 0.099 Uiso 0.63(3) 1 calc R U P A 1
H54C H 0.720651 0.726356 0.081771 0.099 Uiso 0.37(3) 1 calc R U P A 2
H54D H 0.765072 0.643906 0.095962 0.099 Uiso 0.37(3) 1 calc R U P A 2
C55 C 0.6761(2) 0.6969(3) 0.12526(10) 0.0627(11) Uani 1 1 d . . . . .
H55A H 0.718735 0.683209 0.141439 0.075 Uiso 1 1 calc R U . . .
H55B H 0.663106 0.757473 0.126422 0.075 Uiso 1 1 calc R U . . .
O61 O 0.40567(16) 0.69732(18) 0.13451(6) 0.0632(8) Uani 1 1 d . . . . .
C62 C 0.4085(3) 0.7534(3) 0.10904(13) 0.0954(18) Uani 1 1 d . . . . .
H62A H 0.451687 0.734375 0.093832 0.115 Uiso 1 1 calc R U . . .
H62B H 0.424657 0.810071 0.116181 0.115 Uiso 1 1 calc R U . . .
C63 C 0.3237(3) 0.7554(3) 0.09488(10) 0.0656(12) Uani 1 1 d . . . . .
H63A H 0.327904 0.763484 0.072262 0.079 Uiso 1 1 calc R U . . .
H63B H 0.288069 0.800610 0.103783 0.079 Uiso 1 1 calc R U . . .
C64 C 0.2871(3) 0.6701(3) 0.10258(10) 0.0655(12) Uani 1 1 d . . . . .
H64A H 0.223670 0.672078 0.103997 0.079 Uiso 1 1 calc R U . . .
H64B H 0.303820 0.628077 0.086908 0.079 Uiso 1 1 calc R U . . .
C65 C 0.3260(3) 0.6510(3) 0.13289(10) 0.0665(12) Uani 1 1 d . . . . .
H65A H 0.286989 0.668159 0.149794 0.080 Uiso 1 1 calc R U . . .
H65B H 0.337109 0.590232 0.134772 0.080 Uiso 1 1 calc R U . . .
O71 O 0.54067(16) 0.76920(15) 0.18144(6) 0.0576(7) Uani 1 1 d . . . . .
C72 C 0.6024(3) 0.7618(3) 0.20632(11) 0.0780(14) Uani 1 1 d . . . . .
H72A H 0.656091 0.735846 0.198692 0.094 Uiso 1 1 calc R U . . .
H72B H 0.578921 0.726530 0.223094 0.094 Uiso 1 1 calc R U . . .
C73 C 0.6196(3) 0.8469(3) 0.21776(11) 0.0669(12) Uani 1 1 d . . . . .
H73A H 0.673649 0.869184 0.208995 0.080 Uiso 1 1 calc R U . . .
H73B H 0.623615 0.847598 0.240577 0.080 Uiso 1 1 calc R U . . .
C74 C 0.5433(3) 0.8972(3) 0.20682(10) 0.0619(11) Uani 1 1 d . . . . .
H74A H 0.495064 0.893729 0.221645 0.074 Uiso 1 1 calc R U . . .
H74B H 0.558756 0.956619 0.203611 0.074 Uiso 1 1 calc R U . . .
C75 C 0.5216(2) 0.8554(2) 0.17704(9) 0.0520(9) Uani 1 1 d . . . . .
H75A H 0.460065 0.863124 0.172068 0.062 Uiso 1 1 calc R U . . .
H75B H 0.556430 0.878819 0.159978 0.062 Uiso 1 1 calc R U . . .
O81 O 0.47744(16) 0.58714(15) 0.18567(5) 0.0510(6) Uani 1 1 d . . . . .
C82 C 0.4162(3) 0.6019(3) 0.21023(9) 0.0578(10) Uani 1 1 d . . . . .
H82A H 0.366417 0.634152 0.202408 0.069 Uiso 1 1 calc R U . . .
H82B H 0.443235 0.633868 0.227229 0.069 Uiso 1 1 calc R U . . .
C83 C 0.3878(3) 0.5172(3) 0.22143(10) 0.0607(11) Uani 1 1 d . . . . .
H83A H 0.332917 0.500413 0.211740 0.073 Uiso 1 1 calc R U . . .
H83B H 0.381067 0.516583 0.244163 0.073 Uiso 1 1 calc R U . . .
C84 C 0.4607(2) 0.4602(2) 0.21132(9) 0.0528(9) Uani 1 1 d . . . . .
H84A H 0.508763 0.461344 0.226259 0.063 Uiso 1 1 calc R U . . .
H84B H 0.440770 0.401818 0.208673 0.063 Uiso 1 1 calc R U . . .
C85 C 0.4860(2) 0.4986(2) 0.18094(8) 0.0502(9) Uani 1 1 d . . . . .
H85A H 0.545880 0.483849 0.175561 0.060 Uiso 1 1 calc R U . . .
H85B H 0.447536 0.479316 0.164179 0.060 Uiso 1 1 calc R U . . .
C91 C 0.4661(5) 0.5607(5) 0.0348(2) 0.177(4) Uani 1 1 d D U . . .
H91 H 0.523854 0.558600 0.041874 0.212 Uiso 1 1 calc R U . . .
C92 C 0.4134(4) 0.4910(5) 0.03830(19) 0.145(3) Uani 1 1 d D U . . .
H92 H 0.433852 0.441193 0.047708 0.174 Uiso 1 1 calc R U . . .
C93 C 0.3296(4) 0.4973(4) 0.02747(17) 0.124(2) Uani 1 1 d D U . . .
H93 H 0.294082 0.449022 0.028353 0.149 Uiso 1 1 calc R U . . .
C94 C 0.2954(4) 0.5703(4) 0.01545(15) 0.121(2) Uani 1 1 d D U . . .
H94 H 0.237013 0.573354 0.009157 0.145 Uiso 1 1 calc R U . . .
C95 C 0.3495(5) 0.6385(4) 0.01298(13) 0.120(2) Uani 1 1 d D U . . .
H95 H 0.327311 0.690009 0.005515 0.145 Uiso 1 1 calc R U . . .
C96 C 0.4352(4) 0.6335(5) 0.02114(14) 0.124(3) Uani 1 1 d D U . . .
H96 H 0.472666 0.679298 0.017428 0.149 Uiso 1 1 calc R U . . .

loop_
_atom_site_aniso_label
_atom_site_aniso_U_11
_atom_site_aniso_U_22
_atom_site_aniso_U_33
_atom_site_aniso_U_23
_atom_site_aniso_U_13
_atom_site_aniso_U_12
B1 0.0359(19) 0.029(2) 0.0310(18) -0.0011(16) 0.0005(15) -0.0066(15)
B2 0.0346(18) 0.030(2) 0.0264(17) -0.0005(15) 0.0021(15) -0.0036(15)
C1 0.0378(16) 0.0335(18) 0.0274(16) -0.0006(13) 0.0042(13) 0.0017(14)
C2 0.0315(15) 0.0314(18) 0.0303(16) 0.0021(13) 0.0009(13) -0.0007(14)
C3 0.0473(19) 0.036(2) 0.0358(17) -0.0011(15) -0.0043(15) 0.0074(16)
C4 0.057(2) 0.043(2) 0.055(2) 0.0032(18) -0.0043(18) 0.0208(18)
C5 0.065(2) 0.048(2) 0.048(2) -0.0099(18) 0.0070(18) 0.0207(19)
C6 0.058(2) 0.042(2) 0.0332(17) -0.0002(16) 0.0013(16) 0.0138(18)
C11 0.0312(15) 0.0251(16) 0.0278(15) 0.0015(13) 0.0012(12) -0.0017(13)
C12 0.0264(14) 0.0303(17) 0.0311(16) 0.0003(13) 0.0047(13) -0.0061(13)
C13 0.0470(18) 0.040(2) 0.0342(18) -0.0041(15) 0.0080(15) 0.0058(16)
C14 0.0480(19) 0.038(2) 0.049(2) -0.0042(17) 0.0099(16) 0.0140(16)
C15 0.0444(19) 0.0311(19) 0.048(2) 0.0032(16) 0.0018(16) 0.0074(15)
C16 0.0413(18) 0.0330(19) 0.0366(18) -0.0007(14) -0.0034(15) -0.0004(15)
C21 0.0456(18) 0.0290(18) 0.0309(16) -0.0010(14) 0.0023(14) 0.0110(15)
C22 0.0487(19) 0.041(2) 0.0343(18) 0.0025(15) 0.0051(15) 0.0011(17)
C23 0.061(2) 0.055(2) 0.0351(19) 0.0094(17) 0.0082(17) -0.0023(19)
C24 0.068(2) 0.049(2) 0.0281(17) 0.0037(16) 0.0000(17) 0.0037(19)
C25 0.058(2) 0.044(2) 0.0344(18) -0.0052(16) -0.0061(16) -0.0002(18)
C26 0.0501(19) 0.0342(19) 0.0300(17) -0.0022(14) 0.0016(15) 0.0016(16)
C27 0.062(2) 0.084(3) 0.043(2) 0.012(2) 0.0032(18) -0.023(2)
C28 0.087(3) 0.086(3) 0.0319(19) 0.010(2) -0.0047(19) -0.007(3)
C29 0.071(3) 0.067(3) 0.044(2) -0.002(2) 0.0002(19) -0.023(2)
C31 0.0307(15) 0.0308(17) 0.0273(15) -0.0002(13) 0.0022(12) -0.0003(14)
C32 0.0289(15) 0.0349(18) 0.0296(16) -0.0021(14) 0.0041(13) 0.0001(14)
C33 0.0310(16) 0.0368(19) 0.0394(18) -0.0007(15) 0.0028(14) -0.0067(14)
C34 0.0313(16) 0.039(2) 0.0379(18) -0.0056(15) -0.0024(14) -0.0005(14)
C35 0.0369(17) 0.042(2) 0.0297(16) -0.0002(14) -0.0020(14) 0.0048(15)
C36 0.0305(16) 0.0391(19) 0.0307(16) 0.0028(14) 0.0004(13) -0.0004(14)
C37 0.0458(18) 0.0356(19) 0.0345(18) 0.0036(14) 0.0032(15) -0.0141(15)
C38 0.0388(18) 0.057(2) 0.051(2) -0.0096(18) -0.0110(16) -0.0041(17)
C39 0.0484(19) 0.046(2) 0.0370(18) 0.0120(16) -0.0051(15) -0.0055(17)
C41 0.0296(15) 0.0306(18) 0.0289(16) 0.0021(13) -0.0030(12) -0.0033(13)
C42 0.0343(16) 0.0357(19) 0.0314(16) 0.0067(14) -0.0031(13) -0.0004(15)
C43 0.0339(17) 0.039(2) 0.045(2) 0.0068(16) -0.0096(15) -0.0099(15)
C44 0.0313(16) 0.049(2) 0.0427(19) 0.0097(17) -0.0005(14) -0.0053(16)
C45 0.0377(17) 0.050(2) 0.0343(18) 0.0024(16) 0.0044(14) 0.0017(16)
C46 0.0342(16) 0.0390(19) 0.0287(16) 0.0038(14) 0.0013(13) -0.0028(14)
C47 0.051(2) 0.041(2) 0.0367(18) -0.0005(15) -0.0021(16) -0.0184(17)
C48 0.0392(19) 0.074(3) 0.066(3) 0.014(2) 0.0125(18) -0.0122(19)
C49 0.053(2) 0.051(2) 0.0306(17) -0.0074(16) 0.0068(15) -0.0087(17)
Li1 0.047(3) 0.041(3) 0.053(3) 0.003(3) -0.007(3) -0.007(3)
O51 0.0551(16) 0.071(2) 0.0711(18) -0.0044(16) 0.0063(14) -0.0056(14)
C52 0.116(4) 0.086(4) 0.100(4) -0.028(3) 0.036(3) -0.011(3)
C53 0.056(6) 0.093(10) 0.077(7) -0.009(6) 0.001(5) 0.004(5)
C53' 0.098(15) 0.105(16) 0.046(9) -0.008(9) 0.008(9) 0.036(12)
C54 0.073(3) 0.090(4) 0.084(3) 0.007(3) 0.004(3) 0.010(3)
C55 0.045(2) 0.072(3) 0.072(3) 0.014(2) -0.003(2) -0.003(2)
O61 0.0498(14) 0.0685(19) 0.0712(18) 0.0201(15) -0.0232(13) -0.0196(14)
C62 0.086(3) 0.081(4) 0.119(4) 0.041(3) -0.042(3) -0.036(3)
C63 0.067(3) 0.064(3) 0.066(3) 0.007(2) -0.017(2) -0.015(2)
C64 0.058(2) 0.063(3) 0.076(3) 0.007(2) -0.022(2) -0.018(2)
C65 0.054(2) 0.072(3) 0.074(3) 0.015(2) -0.011(2) -0.018(2)
O71 0.0655(16) 0.0355(15) 0.0717(18) -0.0019(12) -0.0306(14) 0.0002(12)
C72 0.091(3) 0.053(3) 0.089(3) -0.002(2) -0.048(3) 0.005(2)
C73 0.071(3) 0.052(3) 0.077(3) -0.004(2) -0.020(2) -0.004(2)
C74 0.064(2) 0.051(3) 0.070(3) -0.009(2) -0.011(2) 0.007(2)
C75 0.058(2) 0.039(2) 0.059(2) 0.0065(18) -0.0050(18) 0.0083(18)
O81 0.0673(16) 0.0361(15) 0.0495(14) -0.0002(11) 0.0054(12) -0.0011(12)
C82 0.076(3) 0.050(2) 0.048(2) -0.0060(18) 0.003(2) 0.006(2)
C83 0.064(2) 0.050(3) 0.069(3) 0.004(2) 0.015(2) 0.003(2)
C84 0.054(2) 0.044(2) 0.061(2) 0.0034(19) 0.0044(18) -0.0009(18)
C85 0.057(2) 0.039(2) 0.054(2) -0.0059(18) 0.0005(18) 0.0026(18)
C91 0.144(7) 0.227(11) 0.160(8) 0.040(7) -0.061(6) -0.060(7)
C92 0.131(6) 0.114(6) 0.190(8) 0.040(5) 0.001(6) 0.018(5)
C93 0.111(5) 0.078(5) 0.183(7) -0.001(5) 0.025(5) -0.008(4)
C94 0.122(5) 0.118(6) 0.121(5) -0.025(5) 0.018(4) -0.002(5)
C95 0.171(7) 0.115(6) 0.076(4) 0.011(4) 0.050(4) -0.014(5)
C96 0.140(6) 0.150(7) 0.082(4) -0.025(4) 0.038(4) -0.087(5)

loop_
_atom_type_symbol
_atom_type_description
_atom_type_scat_dispersion_real
_atom_type_scat_dispersion_imag
_atom_type_scat_source
C C 0.0033 0.0016 'International Tables Vol C Tables 4.2.6.8 and 6.1.1.4'
H H 0.0000 0.0000 'International Tables Vol C Tables 4.2.6.8 and 6.1.1.4'
B B 0.0013 0.0007 'International Tables Vol C Tables 4.2.6.8 and 6.1.1.4'
Li Li -0.0003 0.0001 'International Tables Vol C Tables 4.2.6.8 and 6.1.1.4'
O O 0.0106 0.0060 'International Tables Vol C Tables 4.2.6.8 and 6.1.1.4'

loop_
_geom_angle_atom_site_label_1
_geom_angle_atom_site_label_2
_geom_angle_atom_site_label_3
_geom_angle
C1 B1 C11 119.8(3)
C1 B1 C21 122.1(3)
C11 B1 C21 118.0(3)
C12 B2 C2 110.7(2)
C12 B2 C31 114.5(3)
C2 B2 C31 102.0(2)
C12 B2 C41 100.6(2)
C2 B2 C41 115.3(3)
C31 B2 C41 114.4(2)
C6 C1 C2 120.0(3)
C6 C1 B1 118.6(3)
C2 C1 B1 121.5(3)
C3 C2 C1 115.4(3)
C3 C2 B2 121.4(3)
C1 C2 B2 123.2(3)
C4 C3 C2 123.6(3)
C4 C3 H3 118.2
C2 C3 H3 118.2
C3 C4 C5 120.5(3)
C3 C4 H4 119.7
C5 C4 H4 119.7
C6 C5 C4 118.1(3)
C6 C5 H5 121.0
C4 C5 H5 121.0
C5 C6 C1 122.3(3)
C5 C6 H6 118.8
C1 C6 H6 118.8
C16 C11 C12 119.6(3)
C16 C11 B1 119.3(3)
C12 C11 B1 121.0(3)
C13 C12 C11 115.4(3)
C13 C12 B2 121.0(3)
C11 C12 B2 123.6(3)
C14 C13 C12 123.4(3)
C14 C13 H13 118.3
C12 C13 H13 118.3
C15 C14 C13 120.9(3)
C15 C14 H14 119.6
C13 C14 H14 119.6
C14 C15 C16 117.7(3)
C14 C15 H15 121.2
C16 C15 H15 121.2
C15 C16 C11 123.1(3)
C15 C16 H16 118.5
C11 C16 H16 118.5
C26 C21 C22 118.0(3)
C26 C21 B1 120.9(3)
C22 C21 B1 120.9(3)
C23 C22 C21 119.9(3)
C23 C22 C27 119.5(3)
C21 C22 C27 120.6(3)
C24 C23 C22 122.2(3)
C24 C23 H23 118.9
C22 C23 H23 118.9
C25 C24 C23 117.3(3)
C25 C24 C28 121.1(3)
C23 C24 C28 121.6(3)
C24 C25 C26 121.8(3)
C24 C25 H25 119.1
C26 C25 H25 119.1
C25 C26 C21 120.7(3)
C25 C26 C29 119.2(3)
C21 C26 C29 120.1(3)
C22 C27 H27A 109.5
C22 C27 H27B 109.5
H27A C27 H27B 109.5
C22 C27 H27C 109.5
H27A C27 H27C 109.5
H27B C27 H27C 109.5
C24 C28 H28A 109.5
C24 C28 H28B 109.5
H28A C28 H28B 109.5
C24 C28 H28C 109.5
H28A C28 H28C 109.5
H28B C28 H28C 109.5
C26 C29 H29A 109.5
C26 C29 H29B 109.5
H29A C29 H29B 109.5
C26 C29 H29C 109.5
H29A C29 H29C 109.5
H29B C29 H29C 109.5
C32 C31 C36 115.1(3)
C32 C31 B2 121.3(3)
C36 C31 B2 123.2(3)
C33 C32 C31 121.3(3)
C33 C32 C37 115.8(3)
C31 C32 C37 122.8(3)
C34 C33 C32 123.0(3)
C34 C33 H33 118.5
C32 C33 H33 118.5
C33 C34 C35 116.1(3)
C33 C34 C38 121.8(3)
C35 C34 C38 122.1(3)
C34 C35 C36 123.2(3)
C34 C35 H35 118.4
C36 C35 H35 118.4
C35 C36 C31 120.9(3)
C35 C36 C39 114.1(3)
C31 C36 C39 125.0(3)
C32 C37 H37A 109.5
C32 C37 H37B 109.5
H37A C37 H37B 109.5
C32 C37 H37C 109.5
H37A C37 H37C 109.5
H37B C37 H37C 109.5
C34 C38 H38A 109.5
C34 C38 H38B 109.5
H38A C38 H38B 109.5
C34 C38 H38C 109.5
H38A C38 H38C 109.5
H38B C38 H38C 109.5
C36 C39 H39A 109.5
C36 C39 H39B 109.5
H39A C39 H39B 109.5
C36 C39 H39C 109.5
H39A C39 H39C 109.5
H39B C39 H39C 109.5
C42 C41 C46 114.4(3)
C42 C41 B2 122.7(3)
C46 C41 B2 122.6(3)
C43 C42 C41 121.8(3)
C43 C42 C47 114.9(3)
C41 C42 C47 123.2(3)
C44 C43 C42 123.1(3)
C44 C43 H43 118.5
C42 C43 H43 118.5
C45 C44 C43 116.1(3)
C45 C44 C48 122.0(3)
C43 C44 C48 121.9(3)
C44 C45 C46 123.2(3)
C44 C45 H45 118.4
C46 C45 H45 118.4
C45 C46 C41 121.3(3)
C45 C46 C49 112.6(3)
C41 C46 C49 126.1(3)
C42 C47 H47A 109.5
C42 C47 H47B 109.5
H47A C47 H47B 109.5
C42 C47 H47C 109.5
H47A C47 H47C 109.5
H47B C47 H47C 109.5
C44 C48 H48A 109.5
C44 C48 H48B 109.5
H48A C48 H48B 109.5
C44 C48 H48C 109.5
H48A C48 H48C 109.5
H48B C48 H48C 109.5
C46 C49 H49A 109.5
C46 C49 H49B 109.5
H49A C49 H49B 109.5
C46 C49 H49C 109.5
H49A C49 H49C 109.5
H49B C49 H49C 109.5
O61 Li1 O51 110.2(3)
O61 Li1 O71 111.4(3)
O51 Li1 O71 108.1(3)
O61 Li1 O81 105.9(3)
O51 Li1 O81 114.7(3)
O71 Li1 O81 106.6(3)
C52 O51 C55 109.7(3)
C52 O51 Li1 123.5(3)
C55 O51 Li1 126.1(3)
O51 C52 C53 107.7(6)
O51 C52 C53' 102.5(9)
O51 C52 H52A 110.2
C53 C52 H52A 110.2
O51 C52 H52B 110.2
C53 C52 H52B 110.2
H52A C52 H52B 108.5
O51 C52 H52C 111.3
C53' C52 H52C 111.3
O51 C52 H52D 111.3
C53' C52 H52D 111.3
H52C C52 H52D 109.2
C52 C53 C54 105.4(8)
C52 C53 H53A 110.7
C54 C53 H53A 110.7
C52 C53 H53B 110.7
C54 C53 H53B 110.7
H53A C53 H53B 108.8
C54 C53' C52 105.4(12)
C54 C53' H53C 110.7
C52 C53' H53C 110.7
C54 C53' H53D 110.7
C52 C53' H53D 110.7
H53C C53' H53D 108.8
C53' C54 C55 104.7(8)
C55 C54 C53 104.3(6)
C55 C54 H54A 110.9
C53 C54 H54A 110.9
C55 C54 H54B 110.9
C53 C54 H54B 110.9
H54A C54 H54B 108.9
C53' C54 H54C 110.8
C55 C54 H54C 110.8
C53' C54 H54D 110.8
C55 C54 H54D 110.8
H54C C54 H54D 108.9
O51 C55 C54 107.1(4)
O51 C55 H55A 110.3
C54 C55 H55A 110.3
O51 C55 H55B 110.3
C54 C55 H55B 110.3
H55A C55 H55B 108.5
C62 O61 C65 108.1(3)
C62 O61 Li1 119.8(3)
C65 O61 Li1 130.0(3)
O61 C62 C63 108.2(4)
O61 C62 H62A 110.1
C63 C62 H62A 110.1
O61 C62 H62B 110.1
C63 C62 H62B 110.1
H62A C62 H62B 108.4
C62 C63 C64 103.2(4)
C62 C63 H63A 111.1
C64 C63 H63A 111.1
C62 C63 H63B 111.1
C64 C63 H63B 111.1
H63A C63 H63B 109.1
C65 C64 C63 103.1(3)
C65 C64 H64A 111.1
C63 C64 H64A 111.1
C65 C64 H64B 111.1
C63 C64 H64B 111.1
H64A C64 H64B 109.1
O61 C65 C64 106.8(3)
O61 C65 H65A 110.4
C64 C65 H65A 110.4
O61 C65 H65B 110.4
C64 C65 H65B 110.4
H65A C65 H65B 108.6
C75 O71 C72 108.5(3)
C75 O71 Li1 129.2(3)
C72 O71 Li1 121.8(3)
O71 C72 C73 107.2(3)
O71 C72 H72A 110.3
C73 C72 H72A 110.3
O71 C72 H72B 110.3
C73 C72 H72B 110.3
H72A C72 H72B 108.5
C72 C73 C74 104.1(3)
C72 C73 H73A 110.9
C74 C73 H73A 110.9
C72 C73 H73B 110.9
C74 C73 H73B 110.9
H73A C73 H73B 109.0
C75 C74 C73 102.2(3)
C75 C74 H74A 111.3
C73 C74 H74A 111.3
C75 C74 H74B 111.3
C73 C74 H74B 111.3
H74A C74 H74B 109.2
O71 C75 C74 105.7(3)
O71 C75 H75A 110.6
C74 C75 H75A 110.6
O71 C75 H75B 110.6
C74 C75 H75B 110.6
H75A C75 H75B 108.7
C85 O81 C82 109.1(3)
C85 O81 Li1 127.2(3)
C82 O81 Li1 120.6(3)
O81 C82 C83 106.4(3)
O81 C82 H82A 110.4
C83 C82 H82A 110.4
O81 C82 H82B 110.4
C83 C82 H82B 110.4
H82A C82 H82B 108.6
C82 C83 C84 103.2(3)
C82 C83 H83A 111.1
C84 C83 H83A 111.1
C82 C83 H83B 111.1
C84 C83 H83B 111.1
H83A C83 H83B 109.1
C85 C84 C83 101.7(3)
C85 C84 H84A 111.4
C83 C84 H84A 111.4
C85 C84 H84B 111.4
C83 C84 H84B 111.4
H84A C84 H84B 109.3
O81 C85 C84 104.7(3)
O81 C85 H85A 110.8
C84 C85 H85A 110.8
O81 C85 H85B 110.8
C84 C85 H85B 110.8
H85A C85 H85B 108.9
C96 C91 C92 120.7(7)
C96 C91 H91 119.6
C92 C91 H91 119.6
C93 C92 C91 117.4(6)
C93 C92 H92 121.3
C91 C92 H92 121.3
C94 C93 C92 123.3(6)
C94 C93 H93 118.4
C92 C93 H93 118.4
C95 C94 C93 117.3(6)
C95 C94 H94 121.3
C93 C94 H94 121.3
C94 C95 C96 121.5(6)
C94 C95 H95 119.2
C96 C95 H95 119.2
C95 C96 C91 119.4(6)
C95 C96 H96 120.3
C91 C96 H96 120.3

loop_
_geom_bond_atom_site_label_1
_geom_bond_atom_site_label_2
_geom_bond_distance
B1 C1 1.541(5)
B1 C11 1.546(5)
B1 C21 1.604(4)
B2 C12 1.659(5)
B2 C2 1.659(5)
B2 C31 1.689(4)
B2 C41 1.703(4)
C1 C6 1.411(4)
C1 C2 1.430(4)
C2 C3 1.404(4)
C3 C4 1.381(5)
C3 H3 0.9500
C4 C5 1.387(5)
C4 H4 0.9500
C5 C6 1.379(5)
C5 H5 0.9500
C6 H6 0.9500
C11 C16 1.408(4)
C11 C12 1.426(4)
C12 C13 1.407(4)
C13 C14 1.383(5)
C13 H13 0.9500
C14 C15 1.376(5)
C14 H14 0.9500
C15 C16 1.376(5)
C15 H15 0.9500
C16 H16 0.9500
C21 C26 1.400(5)
C21 C22 1.406(5)
C22 C23 1.392(5)
C22 C27 1.507(5)
C23 C24 1.392(5)
C23 H23 0.9500
C24 C25 1.385(5)
C24 C28 1.510(5)
C25 C26 1.390(4)
C25 H25 0.9500
C26 C29 1.507(5)
C27 H27A 0.9800
C27 H27B 0.9800
C27 H27C 0.9800
C28 H28A 0.9800
C28 H28B 0.9800
C28 H28C 0.9800
C29 H29A 0.9800
C29 H29B 0.9800
C29 H29C 0.9800
C31 C32 1.420(4)
C31 C36 1.425(4)
C32 C33 1.397(4)
C32 C37 1.516(4)
C33 C34 1.379(4)
C33 H33 0.9500
C34 C35 1.381(5)
C34 C38 1.511(4)
C35 C36 1.398(4)
C35 H35 0.9500
C36 C39 1.519(5)
C37 H37A 0.9800
C37 H37B 0.9800
C37 H37C 0.9800
C38 H38A 0.9800
C38 H38B 0.9800
C38 H38C 0.9800
C39 H39A 0.9800
C39 H39B 0.9800
C39 H39C 0.9800
C41 C42 1.417(4)
C41 C46 1.429(4)
C42 C43 1.400(4)
C42 C47 1.523(4)
C43 C44 1.375(5)
C43 H43 0.9500
C44 C45 1.373(5)
C44 C48 1.520(5)
C45 C46 1.403(4)
C45 H45 0.9500
C46 C49 1.518(5)
C47 H47A 0.9800
C47 H47B 0.9800
C47 H47C 0.9800
C48 H48A 0.9800
C48 H48B 0.9800
C48 H48C 0.9800
C49 H49A 0.9800
C49 H49B 0.9800
C49 H49C 0.9800
Li1 O61 1.889(6)
Li1 O51 1.908(7)
Li1 O71 1.914(6)
Li1 O81 1.925(6)
O51 C52 1.421(6)
O51 C55 1.445(5)
C52 C53 1.496(11)
C52 C53' 1.52(2)
C52 H52A 0.9900
C52 H52B 0.9900
C52 H52C 0.9900
C52 H52D 0.9900
C53 C54 1.504(14)
C53 H53A 0.9900
C53 H53B 0.9900
C53' C54 1.48(2)
C53' H53C 0.9900
C53' H53D 0.9900
C54 C55 1.490(6)
C54 H54A 0.9900
C54 H54B 0.9900
C54 H54C 0.9900
C54 H54D 0.9900
C55 H55A 0.9900
C55 H55B 0.9900
O61 C62 1.422(5)
O61 C65 1.447(4)
C62 C63 1.456(6)
C62 H62A 0.9900
C62 H62B 0.9900
C63 C64 1.516(6)
C63 H63A 0.9900
C63 H63B 0.9900
C64 C65 1.478(5)
C64 H64A 0.9900
C64 H64B 0.9900
C65 H65A 0.9900
C65 H65B 0.9900
O71 C75 1.423(4)
O71 C72 1.449(4)
C72 C73 1.473(6)
C72 H72A 0.9900
C72 H72B 0.9900
C73 C74 1.510(5)
C73 H73A 0.9900
C73 H73B 0.9900
C74 C75 1.491(5)
C74 H74A 0.9900
C74 H74B 0.9900
C75 H75A 0.9900
C75 H75B 0.9900
O81 C85 1.437(4)
O81 C82 1.449(4)
C82 C83 1.506(6)
C82 H82A 0.9900
C82 H82B 0.9900
C83 C84 1.519(5)
C83 H83A 0.9900
C83 H83B 0.9900
C84 C85 1.505(5)
C84 H84A 0.9900
C84 H84B 0.9900
C85 H85A 0.9900
C85 H85B 0.9900
C91 C96 1.391(3)
C91 C92 1.393(3)
C91 H91 0.9500
C92 C93 1.390(3)
C92 H92 0.9500
C93 C94 1.385(3)
C93 H93 0.9500
C94 C95 1.383(3)
C94 H94 0.9500
C95 C96 1.383(3)
C95 H95 0.9500
C96 H96 0.9500

loop_
_geom_torsion_atom_site_label_1
_geom_torsion_atom_site_label_2
_geom_torsion_atom_site_label_3
_geom_torsion_atom_site_label_4
_geom_torsion
C11 B1 C1 C6 -178.4(3)
C21 B1 C1 C6 -0.5(5)
C11 B1 C1 C2 2.4(5)
C21 B1 C1 C2 -179.7(3)
C6 C1 C2 C3 3.1(4)
B1 C1 C2 C3 -177.7(3)
C6 C1 C2 B2 -178.9(3)
B1 C1 C2 B2 0.3(5)
C12 B2 C2 C3 173.6(3)
C31 B2 C2 C3 51.4(4)
C41 B2 C2 C3 -73.2(4)
C12 B2 C2 C1 -4.3(4)
C31 B2 C2 C1 -126.5(3)
C41 B2 C2 C1 108.9(3)
C1 C2 C3 C4 -2.6(5)
B2 C2 C3 C4 179.4(3)
C2 C3 C4 C5 0.1(6)
C3 C4 C5 C6 1.8(6)
C4 C5 C6 C1 -1.2(6)
C2 C1 C6 C5 -1.4(5)
B1 C1 C6 C5 179.4(3)
C1 B1 C11 C16 176.6(3)
C21 B1 C11 C16 -1.4(4)
C1 B1 C11 C12 -0.2(4)
C21 B1 C11 C12 -178.3(3)
C16 C11 C12 C13 1.0(4)
B1 C11 C12 C13 177.9(3)
C16 C11 C12 B2 178.6(3)
B1 C11 C12 B2 -4.6(4)
C2 B2 C12 C13 -176.0(3)
C31 B2 C12 C13 -61.5(4)
C41 B2 C12 C13 61.6(3)
C2 B2 C12 C11 6.5(4)
C31 B2 C12 C11 121.0(3)
C41 B2 C12 C11 -115.8(3)
C11 C12 C13 C14 -2.1(5)
B2 C12 C13 C14 -179.8(3)
C12 C13 C14 C15 2.2(5)
C13 C14 C15 C16 -1.0(5)
C14 C15 C16 C11 0.0(5)
C12 C11 C16 C15 -0.1(5)
B1 C11 C16 C15 -176.9(3)
C1 B1 C21 C26 100.9(4)
C11 B1 C21 C26 -81.1(4)
C1 B1 C21 C22 -84.7(4)
C11 B1 C21 C22 93.3(4)
C26 C21 C22 C23 1.8(5)
B1 C21 C22 C23 -172.8(3)
C26 C21 C22 C27 -179.5(3)
B1 C21 C22 C27 6.0(5)
C21 C22 C23 C24 0.2(6)
C27 C22 C23 C24 -178.6(4)
C22 C23 C24 C25 -2.2(6)
C22 C23 C24 C28 175.5(4)
C23 C24 C25 C26 2.3(5)
C28 C24 C25 C26 -175.5(4)
C24 C25 C26 C21 -0.3(5)
C24 C25 C26 C29 178.6(4)
C22 C21 C26 C25 -1.7(5)
B1 C21 C26 C25 172.8(3)
C22 C21 C26 C29 179.4(3)
B1 C21 C26 C29 -6.0(5)
C12 B2 C31 C32 -33.8(4)
C2 B2 C31 C32 85.7(3)
C41 B2 C31 C32 -149.1(3)
C12 B2 C31 C36 152.6(3)
C2 B2 C31 C36 -87.9(3)
C41 B2 C31 C36 37.2(4)
C36 C31 C32 C33 -5.2(4)
B2 C31 C32 C33 -179.3(3)
C36 C31 C32 C37 173.1(3)
B2 C31 C32 C37 -1.0(4)
C31 C32 C33 C34 1.4(5)
C37 C32 C33 C34 -177.0(3)
C32 C33 C34 C35 2.4(5)
C32 C33 C34 C38 -179.6(3)
C33 C34 C35 C36 -2.2(5)
C38 C34 C35 C36 179.8(3)
C34 C35 C36 C31 -1.8(5)
C34 C35 C36 C39 178.3(3)
C32 C31 C36 C35 5.4(4)
B2 C31 C36 C35 179.4(3)
C32 C31 C36 C39 -174.8(3)
B2 C31 C36 C39 -0.7(5)
C12 B2 C41 C42 89.8(3)
C2 B2 C41 C42 -29.2(4)
C31 B2 C41 C42 -147.0(3)
C12 B2 C41 C46 -83.7(3)
C2 B2 C41 C46 157.3(3)
C31 B2 C41 C46 39.5(4)
C46 C41 C42 C43 -2.2(4)
B2 C41 C42 C43 -176.1(3)
C46 C41 C42 C47 176.1(3)
B2 C41 C42 C47 2.1(4)
C41 C42 C43 C44 1.8(5)
C47 C42 C43 C44 -176.6(3)
C42 C43 C44 C45 0.0(5)
C42 C43 C44 C48 179.0(3)
C43 C44 C45 C46 -1.1(5)
C48 C44 C45 C46 179.8(3)
C44 C45 C46 C41 0.5(5)
C44 C45 C46 C49 -179.7(3)
C42 C41 C46 C45 1.1(4)
B2 C41 C46 C45 175.0(3)
C42 C41 C46 C49 -178.6(3)
B2 C41 C46 C49 -4.7(5)
C55 O51 C52 C53 1.4(11)
Li1 O51 C52 C53 172.4(9)
C55 O51 C52 C53' -28.5(14)
Li1 O51 C52 C53' 142.5(14)
O51 C52 C53 C54 -15.6(15)
O51 C52 C53' C54 33(2)
C52 C53' C54 C55 -25(2)
C52 C53 C54 C55 23.2(14)
C52 O51 C55 C54 13.7(5)
Li1 O51 C55 C54 -157.0(4)
C53' C54 C55 O51 7.9(14)
C53 C54 C55 O51 -22.8(9)
O51 Li1 O61 C62 -48.7(5)
O71 Li1 O61 C62 71.2(5)
O81 Li1 O61 C62 -173.2(4)
O51 Li1 O61 C65 112.8(4)
O71 Li1 O61 C65 -127.3(4)
O81 Li1 O61 C65 -11.7(5)
C65 O61 C62 C63 11.6(6)
Li1 O61 C62 C63 176.7(4)
O61 C62 C63 C64 -27.3(6)
C62 C63 C64 C65 32.1(5)
C62 O61 C65 C64 9.7(5)
Li1 O61 C65 C64 -153.4(4)
C63 C64 C65 O61 -25.9(5)
C75 O71 C72 C73 1.3(5)
Li1 O71 C72 C73 174.4(4)
O71 C72 C73 C74 20.0(5)
C72 C73 C74 C75 -32.7(5)
C72 O71 C75 C74 -22.6(4)
Li1 O71 C75 C74 165.0(3)
C73 C74 C75 O71 34.1(4)
C85 O81 C82 C83 1.4(4)
Li1 O81 C82 C83 162.8(3)
O81 C82 C83 C84 22.0(4)
C82 C83 C84 C85 -35.9(4)
C82 O81 C85 C84 -24.7(4)
Li1 O81 C85 C84 175.5(3)
C83 C84 C85 O81 37.4(4)
C96 C91 C92 C93 0.3(14)
C91 C92 C93 C94 -4.3(13)
C92 C93 C94 C95 3.1(11)
C93 C94 C95 C96 2.2(10)
C94 C95 C96 C91 -6.1(10)
C92 C91 C96 C95 4.7(13)
